data_7250983
loop_
_publ_author_name
'Marasinghe, Aloka A.'
'Averkiev, Boris B.'
'Aaker\"oy, Christer B.'

_publ_section_title
;
 Examining intermolecular interactions in crystal structures of
 amide-substituted 2-aminopyrimidine derivatives
;
_journal_issue 43
_journal_name_full CrystEngComm
_journal_page_first 7000
_journal_page_last 7011
_journal_paper_doi 10.1039/D5CE00839E
_journal_volume 27
_journal_year 2025
_chemical_formula_moiety 'C12 H19 N3 O'
_chemical_formula_sum 'C12 H19 N3 O'
_chemical_formula_weight 221.30
_chemical_melting_point 369.0(10)
_chemical_name_systematic N-(pyrimidin-2-yl)octanamide
_space_group_crystal_system monoclinic
_space_group_IT_number 14
_space_group_name_Hall '-P 2yn'
_space_group_name_H-M_alt 'P 1 21/n 1'
_atom_sites_solution_hydrogens mixed
_atom_sites_solution_primary direct
_audit_creation_date 2024-05-14
_audit_creation_method
;
Olex2 1.5-ac5-024
(compiled 2022.04.12 svn.rca3783a0 for Rigaku Oxford Diffraction, GUI svn.r6498)
;
_audit_update_record
;
2025-08-25 deposited with the CCDC.	2025-10-02 downloaded from the CCDC.
;
_cell_angle_alpha 90
_cell_angle_beta 97.8206(19)
_cell_angle_gamma 90
_cell_formula_units_Z 4
_cell_length_a 9.4878(2)
_cell_length_b 5.36366(9)
_cell_length_c 24.6068(5)
_cell_measurement_reflns_used 3479
_cell_measurement_temperature 210.00(10)
_cell_measurement_theta_max 78.9760
_cell_measurement_theta_min 3.6150
_cell_volume 1240.58(4)
_computing_cell_refinement 'CrysAlisPro 1.171.43.116a (Rigaku OD, 2024)'
_computing_data_collection 'CrysAlisPro 1.171.43.116a (Rigaku OD, 2024)'
_computing_data_reduction 'CrysAlisPro 1.171.43.116a (Rigaku OD, 2024)'
_computing_molecular_graphics 'Olex2 1.5-ac5-024 (Dolomanov et al., 2009)'
_computing_publication_material 'Olex2 1.5-ac5-024 (Dolomanov et al., 2009)'
_computing_structure_refinement 'SHELXL 2018/3 (Sheldrick, 2015)'
_computing_structure_solution 'XS  (Sheldrick, 2008)'
_diffrn_ambient_environment N~2~
_diffrn_ambient_temperature 210.00(10)
_diffrn_detector 'Hybrid Pixel Array Detector'
_diffrn_detector_area_resol_mean 10.0000
_diffrn_detector_type HyPix
_diffrn_measured_fraction_theta_full 1.000
_diffrn_measured_fraction_theta_max 0.951
_diffrn_measurement_details
;
List of Runs (angles in degrees, time in seconds):

  # Type    Start    End  Width  t~exp~   \w     \q     \k     \f   Frames
#--------------------------------------------------------------------------
  1  \w   -121.00 -22.00   0.50    1.00    --  -48.07  -5.00  81.00  198
  2  \w    -28.00  17.00   0.50    1.00    --  -48.07   5.00-101.00   90
  3  \w     63.00 107.00   0.50    1.00    --   48.07   5.00-101.00   88
  4  \w   -137.00 -82.00   0.50    5.00    --  -91.75  -5.00  81.00  110
  5  \w     73.00 170.00   0.50    5.00    --  113.25   5.00-101.00  194
  6  \w     -8.00  43.00   0.50    1.00    --   48.07 -38.00 -30.00  102
  7  \w    -46.00 -20.00   0.50    5.00    --  -91.75  45.00-120.00   52
  8  \w    -72.00 -41.00   0.50    5.00    --  -91.75 125.00 -30.00   62
  9  \w    -96.00 -70.00   0.50    5.00    --  -91.75  77.00  90.00   52
 10  \w    -64.00 -21.00   0.50    5.00    --  -91.75  77.00  90.00   86
 11  \w     53.00 110.00   0.50    5.00    --  113.25-125.00  30.00  114
 12  \w     68.00 110.00   0.50    5.00    --  113.25-125.00 -90.00   84
 13  \w     42.00  70.00   0.50    5.00    --  113.25 -61.00-150.00   56
 14  \w     73.00 106.00   0.50    5.00    --  113.25-125.00   0.00   66
 15  \w    101.00 178.00   0.50    5.00    --  113.25  15.00 150.00  154
 16  \w     42.00  68.00   0.50    5.00    --  113.25 -61.00 -90.00   52
 17  \w     42.00  69.00   0.50    5.00    --  113.25 -61.00 120.00   54
 18  \w     79.00 111.00   0.50    5.00    --  113.25-125.00 -30.00   64
 19  \w     42.00  89.00   0.50    5.00    --  113.25 -94.00  90.00   94
;
_diffrn_measurement_device 'four-circle diffractometer'
_diffrn_measurement_device_type 'XtaLAB Synergy, Dualflex, HyPix'
_diffrn_measurement_method '\w scans'
_diffrn_orient_matrix_type 'CrysAlisPro convention (1999,Acta A55,543-557)'
_diffrn_orient_matrix_UB_11 -0.1579846000
_diffrn_orient_matrix_UB_12 0.0182863000
_diffrn_orient_matrix_UB_13 0.0079200000
_diffrn_orient_matrix_UB_21 0.0423754000
_diffrn_orient_matrix_UB_22 -0.0037571000
_diffrn_orient_matrix_UB_23 0.0626770000
_diffrn_orient_matrix_UB_31 0.0107080000
_diffrn_orient_matrix_UB_32 0.2866576000
_diffrn_orient_matrix_UB_33 0.0003790000
_diffrn_radiation_monochromator mirror
_diffrn_radiation_probe x-ray
_diffrn_radiation_type 'Cu K\a'
_diffrn_radiation_wavelength 1.54184
_diffrn_reflns_av_R_equivalents 0.0341
_diffrn_reflns_av_unetI/netI 0.0397
_diffrn_reflns_Laue_measured_fraction_full 1.000
_diffrn_reflns_Laue_measured_fraction_max 0.951
_diffrn_reflns_limit_h_max 10
_diffrn_reflns_limit_h_min -12
_diffrn_reflns_limit_k_max 6
_diffrn_reflns_limit_k_min -3
_diffrn_reflns_limit_l_max 31
_diffrn_reflns_limit_l_min -28
_diffrn_reflns_number 7258
_diffrn_reflns_point_group_measured_fraction_full 1.000
_diffrn_reflns_point_group_measured_fraction_max 0.951
_diffrn_reflns_theta_full 67.684
_diffrn_reflns_theta_max 79.614
_diffrn_reflns_theta_min 3.626
_diffrn_source 'micro-focus sealed X-ray tube'
_diffrn_source_type 'PhotonJet (Cu) X-ray Source'
_exptl_absorpt_coefficient_mu 0.617
_exptl_absorpt_correction_T_max 1.00000
_exptl_absorpt_correction_T_min 0.83896
_exptl_absorpt_correction_type multi-scan
_exptl_absorpt_process_details
;
CrysAlisPro 1.171.43.116a (Rigaku Oxford Diffraction, 2024)
Empirical absorption correction using spherical harmonics,
implemented in SCALE3 ABSPACK scaling algorithm.
;
_exptl_crystal_colour colourless
_exptl_crystal_colour_primary colourless
_exptl_crystal_density_diffrn 1.185
_exptl_crystal_description needle
_exptl_crystal_F_000 480
_exptl_crystal_recrystallization_method 'crystallized from ethyl acetate'
_exptl_crystal_size_max 0.318
_exptl_crystal_size_mid 0.02
_exptl_crystal_size_min 0.017
_refine_diff_density_max 0.141
_refine_diff_density_min -0.252
_refine_diff_density_rms 0.041
_refine_ls_extinction_method none
_refine_ls_goodness_of_fit_ref 1.052
_refine_ls_hydrogen_treatment mixed
_refine_ls_matrix_type full
_refine_ls_number_parameters 150
_refine_ls_number_reflns 2554
_refine_ls_number_restraints 0
_refine_ls_restrained_S_all 1.052
_refine_ls_R_factor_all 0.0493
_refine_ls_R_factor_gt 0.0417
_refine_ls_shift/su_max 0.000
_refine_ls_shift/su_mean 0.000
_refine_ls_structure_factor_coef Fsqd
_refine_ls_weighting_details 'w=1/[\s^2^(Fo^2^)+(0.0600P)^2^+0.1593P] where P=(Fo^2^+2Fc^2^)/3'
_refine_ls_weighting_scheme calc
_refine_ls_wR_factor_gt 0.1108
_refine_ls_wR_factor_ref 0.1166
_reflns_Friedel_coverage 0.000
_reflns_number_gt 2153
_reflns_number_total 2554
_reflns_threshold_expression 'I > 2\s(I)'
_cod_data_source_file d5ce00839e2.cif
_cod_data_source_block exp_887_auto
_cod_depositor_comments
;
The following automatic conversions were performed:

data item '_chemical_melting_point' value '368-370' was changed to
'369.0(10)' -- the average value was taken and precision was
estimated.

Automatic conversion script
Id: cif_fix_values 8170 2020-07-09 18:12:32Z antanas 

 Adding full bibliography for 7250982--7251002.cif.
;
_cod_database_code 7250983
_shelx_shelxl_version_number 2018/3
_chemical_oxdiff_formula C12H19N3O1
_shelx_space_group_comment
;
The symmetry employed for this shelxl refinement is uniquely defined
by the following loop, which should always be used as a source of
symmetry information in preference to the above space-group names.
They are only intended as comments.
;
_shelx_estimated_absorpt_t_max 0.990
_shelx_estimated_absorpt_t_min 0.828
_olex2_refinement_description
;
1. Fixed Uiso
 At 1.2 times of:
  All C(H) groups, All C(H,H) groups
 At 1.5 times of:
  All C(H,H,H) groups
2.a Secondary CH2 refined with riding coordinates:
 C10(H10A,H10B), C11(H11A,H11B), C12(H12A,H12B), C13(H13A,H13B), C14(H14A,
 H14B), C15(H15A,H15B)
2.b Aromatic/amide H refined with riding coordinates:
 C3(H3), C4(H4), C5(H5)
2.c Idealised Me refined as rotating group:
 C16(H16A,H16B,H16C)
;
_olex2_submission_special_instructions 'No special instructions were received'
_oxdiff_exptl_absorpt_empirical_details
;
Empirical correction (ABSPACK) includes:
- Absorption correction using spherical harmonics
- Frame scaling
;
_oxdiff_exptl_absorpt_empirical_full_max 1.392
_oxdiff_exptl_absorpt_empirical_full_min 0.582

loop_
_space_group_symop_operation_xyz
'x, y, z'
'-x+1/2, y+1/2, -z+1/2'
'-x, -y, -z'
'x-1/2, -y-1/2, z-1/2'

loop_
_atom_site_label
_atom_site_type_symbol
_atom_site_fract_x
_atom_site_fract_y
_atom_site_fract_z
_atom_site_U_iso_or_equiv
_atom_site_adp_type
_atom_site_occupancy
_atom_site_site_symmetry_order
_atom_site_calc_flag
_atom_site_refinement_flags_posn
_atom_site_refinement_flags_adp
_atom_site_refinement_flags_occupancy
_atom_site_disorder_assembly
_atom_site_disorder_group
C1 C 0.44092(13) 0.6929(2) 0.05477(5) 0.0322(3) Uani 1 1 d . . . . .
N2 N 0.40305(12) 0.5070(2) 0.08571(5) 0.0395(3) Uani 1 1 d . . . . .
C3 C 0.26389(15) 0.4903(3) 0.08870(6) 0.0434(3) Uani 1 1 d . . . . .
H3 H 0.232371 0.360645 0.109762 0.052 Uiso 1 1 calc R U . . .
C4 C 0.16408(15) 0.6517(3) 0.06275(6) 0.0432(3) Uani 1 1 d . . . . .
H4 H 0.066700 0.636095 0.065647 0.052 Uiso 1 1 calc R U . . .
C5 C 0.21566(15) 0.8377(3) 0.03222(6) 0.0425(3) Uani 1 1 d . . . . .
H5 H 0.151131 0.953069 0.014011 0.051 Uiso 1 1 calc R U . . .
N6 N 0.35353(12) 0.8608(2) 0.02746(4) 0.0378(3) Uani 1 1 d . . . . .
N7 N 0.58205(11) 0.72731(19) 0.04787(4) 0.0354(3) Uani 1 1 d . . . . .
H7 H 0.5965(18) 0.846(3) 0.0243(7) 0.048(4) Uiso 1 1 d . . . . .
C8 C 0.70584(13) 0.6050(2) 0.06890(5) 0.0340(3) Uani 1 1 d . . . . .
O9 O 0.81654(10) 0.67741(18) 0.05424(4) 0.0456(3) Uani 1 1 d . . . . .
C10 C 0.70127(13) 0.3943(2) 0.10880(5) 0.0369(3) Uani 1 1 d . . . . .
H10A H 0.636249 0.265753 0.091841 0.044 Uiso 1 1 calc R U . . .
H10B H 0.662903 0.456503 0.141254 0.044 Uiso 1 1 calc R U . . .
C11 C 0.84620(14) 0.2766(2) 0.12688(5) 0.0378(3) Uani 1 1 d . . . . .
H11A H 0.879140 0.192338 0.095594 0.045 Uiso 1 1 calc R U . . .
H11B H 0.915120 0.407265 0.139576 0.045 Uiso 1 1 calc R U . . .
C12 C 0.83812(14) 0.0894(2) 0.17288(5) 0.0389(3) Uani 1 1 d . . . . .
H12A H 0.806325 0.176547 0.204047 0.047 Uiso 1 1 calc R U . . .
H12B H 0.766095 -0.036136 0.160164 0.047 Uiso 1 1 calc R U . . .
C13 C 0.97748(14) -0.0429(2) 0.19262(5) 0.0374(3) Uani 1 1 d . . . . .
H13A H 1.051129 0.081657 0.204073 0.045 Uiso 1 1 calc R U . . .
H13B H 1.007293 -0.138351 0.162194 0.045 Uiso 1 1 calc R U . . .
C14 C 0.96451(14) -0.2182(2) 0.24033(5) 0.0379(3) Uani 1 1 d . . . . .
H14A H 0.933184 -0.121718 0.270323 0.045 Uiso 1 1 calc R U . . .
H14B H 0.890599 -0.341820 0.228541 0.045 Uiso 1 1 calc R U . . .
C15 C 1.10027(16) -0.3540(3) 0.26203(6) 0.0488(4) Uani 1 1 d . . . . .
H15A H 1.174182 -0.230962 0.274274 0.059 Uiso 1 1 calc R U . . .
H15B H 1.132157 -0.450246 0.232123 0.059 Uiso 1 1 calc R U . . .
C16 C 1.08395(18) -0.5288(3) 0.30927(6) 0.0537(4) Uani 1 1 d . . . . .
H16A H 1.012411 -0.653516 0.297289 0.081 Uiso 1 1 calc R U . . .
H16B H 1.054914 -0.434289 0.339478 0.081 Uiso 1 1 calc R U . . .
H16C H 1.174113 -0.610246 0.321246 0.081 Uiso 1 1 calc R U . . .

loop_
_atom_site_aniso_label
_atom_site_aniso_U_11
_atom_site_aniso_U_22
_atom_site_aniso_U_33
_atom_site_aniso_U_23
_atom_site_aniso_U_13
_atom_site_aniso_U_12
C1 0.0318(6) 0.0317(5) 0.0331(6) -0.0017(4) 0.0044(4) 0.0006(5)
N2 0.0350(6) 0.0389(5) 0.0455(6) 0.0069(5) 0.0082(4) -0.0004(4)
C3 0.0383(7) 0.0458(7) 0.0470(7) 0.0059(6) 0.0093(5) -0.0042(6)
C4 0.0309(6) 0.0541(8) 0.0454(7) -0.0004(6) 0.0076(5) -0.0021(6)
C5 0.0342(7) 0.0488(7) 0.0444(7) 0.0030(6) 0.0050(5) 0.0058(6)
N6 0.0330(5) 0.0388(5) 0.0418(6) 0.0052(4) 0.0057(4) 0.0035(4)
N7 0.0318(6) 0.0336(5) 0.0411(6) 0.0076(4) 0.0059(4) 0.0015(4)
C8 0.0315(6) 0.0336(6) 0.0371(6) 0.0003(5) 0.0050(5) 0.0024(5)
O9 0.0322(5) 0.0490(5) 0.0567(6) 0.0145(4) 0.0097(4) 0.0030(4)
C10 0.0336(7) 0.0366(6) 0.0407(6) 0.0058(5) 0.0054(5) 0.0031(5)
C11 0.0351(7) 0.0380(6) 0.0406(6) 0.0050(5) 0.0064(5) 0.0055(5)
C12 0.0361(7) 0.0380(6) 0.0433(7) 0.0062(5) 0.0077(5) 0.0036(5)
C13 0.0362(7) 0.0345(6) 0.0421(6) 0.0048(5) 0.0080(5) 0.0045(5)
C14 0.0379(7) 0.0351(6) 0.0415(7) 0.0041(5) 0.0082(5) 0.0032(5)
C15 0.0413(8) 0.0487(7) 0.0569(8) 0.0168(6) 0.0085(6) 0.0080(6)
C16 0.0574(10) 0.0481(8) 0.0550(9) 0.0154(7) 0.0053(7) 0.0079(7)

loop_
_atom_type_symbol
_atom_type_description
_atom_type_scat_dispersion_real
_atom_type_scat_dispersion_imag
_atom_type_scat_source
C C 0.0181 0.0091 'International Tables Vol C Tables 4.2.6.8 and 6.1.1.4'
H H 0.0000 0.0000 'International Tables Vol C Tables 4.2.6.8 and 6.1.1.4'
N N 0.0311 0.0180 'International Tables Vol C Tables 4.2.6.8 and 6.1.1.4'
O O 0.0492 0.0322 'International Tables Vol C Tables 4.2.6.8 and 6.1.1.4'

loop_
_geom_angle_atom_site_label_1
_geom_angle_atom_site_label_2
_geom_angle_atom_site_label_3
_geom_angle
_geom_angle_site_symmetry_1
_geom_angle_site_symmetry_3
_geom_angle_publ_flag
N2 C1 N6 126.31(11) . . ?
N2 C1 N7 120.67(11) . . ?
N6 C1 N7 113.02(10) . . ?
C1 N2 C3 115.28(11) . . ?
N2 C3 C4 123.78(12) . . ?
C3 C4 C5 115.84(13) . . ?
N6 C5 C4 122.67(13) . . ?
C5 N6 C1 116.12(11) . . ?
C8 N7 C1 132.61(11) . . ?
N7 C8 C10 120.20(11) . . ?
O9 C8 N7 117.41(11) . . ?
O9 C8 C10 122.38(11) . . ?
C8 C10 C11 113.43(10) . . ?
C12 C11 C10 110.83(10) . . ?
C13 C12 C11 114.56(10) . . ?
C12 C13 C14 112.13(10) . . ?
C15 C14 C13 114.55(11) . . ?
C14 C15 C16 113.41(12) . . ?

loop_
_geom_bond_atom_site_label_1
_geom_bond_atom_site_label_2
_geom_bond_distance
_geom_bond_site_symmetry_2
_geom_bond_publ_flag
C1 N2 1.3331(16) . ?
C1 N6 1.3412(16) . ?
C1 N7 1.3848(16) . ?
N2 C3 1.3354(18) . ?
C3 C4 1.374(2) . ?
C4 C5 1.379(2) . ?
C5 N6 1.3348(18) . ?
N7 C8 1.3827(16) . ?
C8 O9 1.2195(15) . ?
C8 C10 1.5016(17) . ?
C10 C11 1.5234(17) . ?
C11 C12 1.5227(17) . ?
C12 C13 1.5209(17) . ?
C13 C14 1.5220(17) . ?
C14 C15 1.5124(19) . ?
C15 C16 1.5177(19) . ?
